data_7052811
loop_
_publ_author_name
'Walter, Marc D.'
'White, Peter S.'
'Schauer, Cynthia K.'
'Brookhart, Maurice'

_publ_section_title
;
 The quest for stable \s-methane complexes: computational and experimental
 studies
;
_journal_issue 12
_journal_name_full 'New Journal of Chemistry'
_journal_page_first 2884
_journal_paper_doi 10.1039/c1nj20602h
_journal_volume 35
_journal_year 2011
_chemical_formula_sum 'C33 H49 Ir N2 O2 P2'
_chemical_formula_weight 759.88
_chemical_name_systematic
;
?
;
_space_group_IT_number 14
_symmetry_cell_setting monoclinic
_symmetry_space_group_name_Hall '-P 2ybc'
_symmetry_space_group_name_H-M 'P 1 21/c 1'
_atom_sites_solution_hydrogens geom
_atom_sites_solution_primary direct
_atom_sites_solution_secondary difmap
_audit_creation_method SHELXL-97
_cell_angle_alpha 90.00
_cell_angle_beta 94.8910(10)
_cell_angle_gamma 90.00
_cell_formula_units_Z 4
_cell_length_a 11.1882(3)
_cell_length_b 12.8593(3)
_cell_length_c 23.2460(6)
_cell_measurement_reflns_used 9994
_cell_measurement_temperature 100(2)
_cell_measurement_theta_max 69.77
_cell_measurement_theta_min 3.82
_cell_volume 3332.28(15)
_computing_cell_refinement 'Bruker SAINT'
_computing_data_collection 'Bruker APEX2'
_computing_data_reduction 'Bruker SAINT'
_computing_molecular_graphics 'Bruker SHELXTL'
_computing_publication_material 'Bruker SHELXTL'
_computing_structure_refinement 'SHELXL-97 (Sheldrick, 2008)'
_computing_structure_solution 'SHELXS-97 (Sheldrick, 2008)'
_diffrn_ambient_temperature 100(2)
_diffrn_measured_fraction_theta_full 0.970
_diffrn_measured_fraction_theta_max 0.970
_diffrn_measurement_device_type 'Bruker APEX-II CCD'
_diffrn_measurement_method '\f and \w scans'
_diffrn_radiation_monochromator graphite
_diffrn_radiation_source 'fine-focus sealed tube'
_diffrn_radiation_type CuK\a
_diffrn_radiation_wavelength 1.54178
_diffrn_reflns_av_R_equivalents 0.0303
_diffrn_reflns_av_sigmaI/netI 0.0292
_diffrn_reflns_limit_h_max 13
_diffrn_reflns_limit_h_min -13
_diffrn_reflns_limit_k_max 14
_diffrn_reflns_limit_k_min -15
_diffrn_reflns_limit_l_max 27
_diffrn_reflns_limit_l_min -28
_diffrn_reflns_number 22893
_diffrn_reflns_theta_full 70.12
_diffrn_reflns_theta_max 70.12
_diffrn_reflns_theta_min 3.82
_diffrn_standards_number 0
_exptl_absorpt_coefficient_mu 8.896
_exptl_absorpt_correction_T_max 0.7762
_exptl_absorpt_correction_T_min 0.6174
_exptl_absorpt_correction_type analytical
_exptl_absorpt_process_details '(Bruker SADABS, 2008)'
_exptl_crystal_colour black
_exptl_crystal_density_diffrn 1.515
_exptl_crystal_density_method 'not measured'
_exptl_crystal_description block
_exptl_crystal_F_000 1536
_exptl_crystal_size_max 0.06
_exptl_crystal_size_mid 0.06
_exptl_crystal_size_min 0.03
_refine_diff_density_max 0.985
_refine_diff_density_min -0.611
_refine_diff_density_rms 0.095
_refine_ls_extinction_method none
_refine_ls_goodness_of_fit_ref 1.028
_refine_ls_hydrogen_treatment constr
_refine_ls_matrix_type full
_refine_ls_number_parameters 374
_refine_ls_number_reflns 6154
_refine_ls_number_restraints 0
_refine_ls_restrained_S_all 1.028
_refine_ls_R_factor_all 0.0313
_refine_ls_R_factor_gt 0.0257
_refine_ls_shift/su_max 0.002
_refine_ls_shift/su_mean 0.000
_refine_ls_structure_factor_coef Fsqd
_refine_ls_weighting_details 'calc w=1/[\s^2^(Fo^2^)+(0.0405P)^2^+0.0398P] where P=(Fo^2^+2Fc^2^)/3'
_refine_ls_weighting_scheme calc
_refine_ls_wR_factor_gt 0.0616
_refine_ls_wR_factor_ref 0.0641
_reflns_number_gt 5415
_reflns_number_total 6154
_reflns_threshold_expression >2sigma(I)
_cod_data_source_file c1nj20602h.txt
_cod_data_source_block IrMe
_cod_depositor_comments
;
The following automatic conversions were performed:

'_symmetry_cell_setting' value 'Monoclinic' changed to 'monoclinic'
according to /home/saulius/struct/CIF-dictionaries/cif_core.dic
dictionary named 'cif_core.dic' version 2.4.1 from 2010-06-29.

Automatic conversion script
Id: cif_fix_values 1715 2011-07-08 13:25:40Z adriana 
;
_cod_original_sg_symbol_H-M 'P2(1)/c '
_cod_database_code 7052811

loop_
_symmetry_equiv_pos_as_xyz
'x, y, z'
'-x, y+1/2, -z+1/2'
'-x, -y, -z'
'x, -y-1/2, z-1/2'

loop_
_atom_site_label
_atom_site_type_symbol
_atom_site_fract_x
_atom_site_fract_y
_atom_site_fract_z
_atom_site_U_iso_or_equiv
_atom_site_adp_type
_atom_site_occupancy
_atom_site_symmetry_multiplicity
_atom_site_calc_flag
_atom_site_refinement_flags
C1 C 0.9070(3) -0.1490(3) 0.39431(14) 0.0200(6) Uani 1 1 d .
C2 C 0.9858(3) -0.0982(3) 0.44420(15) 0.0245(7) Uani 1 1 d .
H2A H 0.9395 -0.0914 0.4780 0.037 Uiso 1 1 calc R
H2B H 1.0114 -0.0292 0.4323 0.037 Uiso 1 1 calc R
H2C H 1.0565 -0.1416 0.4541 0.037 Uiso 1 1 calc R
C3 C 0.9838(3) -0.1635(3) 0.34312(15) 0.0296(8) Uani 1 1 d .
H3A H 1.0101 -0.0953 0.3301 0.044 Uiso 1 1 calc R
H3B H 0.9362 -0.1982 0.3114 0.044 Uiso 1 1 calc R
H3C H 1.0542 -0.2060 0.3552 0.044 Uiso 1 1 calc R
C4 C 0.8626(3) -0.2541(3) 0.41416(16) 0.0304(8) Uani 1 1 d .
H4A H 0.9314 -0.2970 0.4282 0.046 Uiso 1 1 calc R
H4B H 0.8177 -0.2892 0.3817 0.046 Uiso 1 1 calc R
H4C H 0.8102 -0.2436 0.4454 0.046 Uiso 1 1 calc R
C5 C 0.6551(3) -0.1097(3) 0.33126(15) 0.0231(7) Uani 1 1 d .
C6 C 0.5717(3) -0.0169(3) 0.31611(17) 0.0344(9) Uani 1 1 d .
H6A H 0.6141 0.0348 0.2945 0.052 Uiso 1 1 calc R
H6B H 0.5475 0.0146 0.3517 0.052 Uiso 1 1 calc R
H6C H 0.5003 -0.0409 0.2925 0.052 Uiso 1 1 calc R
C7 C 0.6970(3) -0.1560(3) 0.27581(16) 0.0352(9) Uani 1 1 d .
H7A H 0.7438 -0.2191 0.2851 0.053 Uiso 1 1 calc R
H7B H 0.7469 -0.1052 0.2575 0.053 Uiso 1 1 calc R
H7C H 0.6270 -0.1734 0.2493 0.053 Uiso 1 1 calc R
C8 C 0.5849(3) -0.1903(3) 0.36335(17) 0.0392(10) Uani 1 1 d .
H8A H 0.5146 -0.2130 0.3385 0.059 Uiso 1 1 calc R
H8B H 0.5586 -0.1591 0.3986 0.059 Uiso 1 1 calc R
H8C H 0.6365 -0.2503 0.3735 0.059 Uiso 1 1 calc R
C9 C 0.7280(2) 0.0508(2) 0.46478(13) 0.0164(6) Uani 1 1 d .
C10 C 0.6944(3) 0.0609(2) 0.52087(13) 0.0168(6) Uani 1 1 d .
C11 C 0.6708(3) -0.0290(2) 0.55825(13) 0.0167(6) Uani 1 1 d .
C12 C 0.6001(3) -0.1128(2) 0.53917(14) 0.0205(6) Uani 1 1 d .
H12 H 0.5671 -0.1158 0.5002 0.025 Uiso 1 1 calc R
C13 C 0.5778(3) -0.1923(3) 0.57708(15) 0.0228(7) Uani 1 1 d .
H13 H 0.5278 -0.2487 0.5641 0.027 Uiso 1 1 calc R
C14 C 0.6278(3) -0.1902(3) 0.63369(14) 0.0224(7) Uani 1 1 d .
H14 H 0.6124 -0.2452 0.6593 0.027 Uiso 1 1 calc R
C15 C 0.7006(3) -0.1075(3) 0.65295(15) 0.0241(7) Uani 1 1 d .
H15 H 0.7364 -0.1064 0.6915 0.029 Uiso 1 1 calc R
C16 C 0.7206(3) -0.0264(3) 0.61543(14) 0.0211(7) Uani 1 1 d .
H16 H 0.7684 0.0312 0.6288 0.025 Uiso 1 1 calc R
C17 C 0.7146(3) 0.2401(2) 0.51427(13) 0.0182(6) Uani 1 1 d .
C18 C 0.6967(3) 0.3416(3) 0.54291(14) 0.0203(6) Uani 1 1 d .
C19 C 0.6987(3) 0.3444(3) 0.60315(15) 0.0269(7) Uani 1 1 d .
H19 H 0.7168 0.2828 0.6247 0.032 Uiso 1 1 calc R
C20 C 0.6749(3) 0.4347(3) 0.63151(16) 0.0319(8) Uani 1 1 d .
H20 H 0.6781 0.4354 0.6725 0.038 Uiso 1 1 calc R
C21 C 0.6464(3) 0.5246(3) 0.60081(17) 0.0303(8) Uani 1 1 d .
H21 H 0.6286 0.5867 0.6205 0.036 Uiso 1 1 calc R
C22 C 0.6441(3) 0.5238(3) 0.54078(16) 0.0279(8) Uani 1 1 d .
H22 H 0.6250 0.5856 0.5196 0.033 Uiso 1 1 calc R
C23 C 0.6694(3) 0.4335(3) 0.51199(15) 0.0240(7) Uani 1 1 d .
H23 H 0.6682 0.4336 0.4711 0.029 Uiso 1 1 calc R
C24 C 0.7571(3) 0.2282(2) 0.45975(13) 0.0177(6) Uani 1 1 d .
C25 C 1.0044(3) 0.3469(3) 0.38368(14) 0.0215(7) Uani 1 1 d .
C26 C 1.0718(3) 0.2691(3) 0.42512(15) 0.0292(8) Uani 1 1 d .
H26A H 1.1539 0.2939 0.4349 0.044 Uiso 1 1 calc R
H26B H 1.0742 0.2010 0.4064 0.044 Uiso 1 1 calc R
H26C H 1.0302 0.2630 0.4604 0.044 Uiso 1 1 calc R
C27 C 1.0045(3) 0.4533(3) 0.41352(17) 0.0341(9) Uani 1 1 d .
H27A H 1.0865 0.4710 0.4286 0.051 Uiso 1 1 calc R
H27B H 0.9527 0.4506 0.4454 0.051 Uiso 1 1 calc R
H27C H 0.9745 0.5062 0.3856 0.051 Uiso 1 1 calc R
C28 C 1.0667(3) 0.3518(3) 0.32781(15) 0.0297(8) Uani 1 1 d .
H28A H 1.0245 0.4012 0.3012 0.045 Uiso 1 1 calc R
H28B H 1.0658 0.2827 0.3100 0.045 Uiso 1 1 calc R
H28C H 1.1499 0.3746 0.3364 0.045 Uiso 1 1 calc R
C29 C 0.7506(3) 0.3711(3) 0.31902(15) 0.0229(7) Uani 1 1 d .
C30 C 0.7576(3) 0.4874(3) 0.33140(18) 0.0363(9) Uani 1 1 d .
H30A H 0.6918 0.5230 0.3089 0.055 Uiso 1 1 calc R
H30B H 0.8345 0.5145 0.3207 0.055 Uiso 1 1 calc R
H30C H 0.7511 0.4995 0.3726 0.055 Uiso 1 1 calc R
C31 C 0.7745(3) 0.3496(3) 0.25612(15) 0.0354(9) Uani 1 1 d .
H31A H 0.7645 0.2752 0.2480 0.053 Uiso 1 1 calc R
H31B H 0.8566 0.3706 0.2499 0.053 Uiso 1 1 calc R
H31C H 0.7176 0.3893 0.2303 0.053 Uiso 1 1 calc R
C32 C 0.6242(3) 0.3318(3) 0.32789(16) 0.0311(8) Uani 1 1 d .
H32A H 0.6052 0.3478 0.3673 0.047 Uiso 1 1 calc R
H32B H 0.6206 0.2564 0.3218 0.047 Uiso 1 1 calc R
H32C H 0.5660 0.3661 0.3003 0.047 Uiso 1 1 calc R
C33 C 0.9198(3) 0.0941(3) 0.28077(15) 0.0276(8) Uani 1 1 d .
H33A H 1.0053 0.0797 0.2900 0.041 Uiso 1 1 calc R
H33B H 0.9106 0.1575 0.2574 0.041 Uiso 1 1 calc R
H33C H 0.8825 0.0356 0.2591 0.041 Uiso 1 1 calc R
N1 N 0.7642(2) 0.13353(19) 0.43445(11) 0.0152(5) Uani 1 1 d .
N2 N 0.6876(2) 0.1557(2) 0.54431(11) 0.0185(5) Uani 1 1 d .
O1 O 0.72906(18) -0.04331(17) 0.43918(9) 0.0190(4) Uani 1 1 d .
O2 O 0.79576(19) 0.31029(17) 0.43055(9) 0.0191(4) Uani 1 1 d .
P1 P 0.78783(7) -0.05105(6) 0.37428(3) 0.01662(15) Uani 1 1 d .
P2 P 0.85380(7) 0.28683(6) 0.36636(3) 0.01738(16) Uani 1 1 d .
Ir1 Ir 0.836125(11) 0.114647(10) 0.357830(5) 0.01675(6) Uani 1 1 d .

loop_
_atom_site_aniso_label
_atom_site_aniso_U_11
_atom_site_aniso_U_22
_atom_site_aniso_U_33
_atom_site_aniso_U_23
_atom_site_aniso_U_13
_atom_site_aniso_U_12
C1 0.0199(15) 0.0194(16) 0.0206(15) -0.0008(13) 0.0010(13) 0.0041(12)
C2 0.0236(16) 0.0250(18) 0.0241(17) -0.0008(14) -0.0031(14) 0.0016(13)
C3 0.0259(17) 0.036(2) 0.0269(18) -0.0013(16) 0.0037(14) 0.0108(15)
C4 0.0346(19) 0.0229(18) 0.033(2) 0.0017(15) -0.0014(16) 0.0015(14)
C5 0.0147(14) 0.0290(18) 0.0254(17) -0.0063(14) 0.0005(13) -0.0012(12)
C6 0.0199(16) 0.039(2) 0.043(2) -0.0137(18) -0.0070(16) 0.0040(15)
C7 0.0252(17) 0.050(2) 0.0290(19) -0.0180(18) -0.0028(15) -0.0007(16)
C8 0.0307(19) 0.046(2) 0.042(2) -0.0111(19) 0.0058(17) -0.0178(17)
C9 0.0127(13) 0.0177(15) 0.0189(15) 0.0020(12) 0.0021(11) -0.0007(11)
C10 0.0126(13) 0.0203(16) 0.0177(14) -0.0013(13) 0.0021(11) -0.0009(11)
C11 0.0128(13) 0.0171(16) 0.0211(15) 0.0003(12) 0.0062(12) 0.0023(11)
C12 0.0179(14) 0.0221(16) 0.0219(16) -0.0014(13) 0.0047(12) 0.0012(12)
C13 0.0207(15) 0.0195(16) 0.0292(17) -0.0022(14) 0.0071(13) -0.0004(12)
C14 0.0232(15) 0.0201(17) 0.0253(17) 0.0038(13) 0.0110(13) 0.0027(13)
C15 0.0231(16) 0.0285(19) 0.0210(16) 0.0025(14) 0.0039(13) 0.0029(13)
C16 0.0189(15) 0.0217(17) 0.0232(16) -0.0021(13) 0.0041(13) -0.0009(12)
C17 0.0157(14) 0.0198(16) 0.0195(16) -0.0011(13) 0.0030(12) 0.0016(11)
C18 0.0145(13) 0.0215(16) 0.0255(16) -0.0047(14) 0.0041(12) -0.0011(12)
C19 0.0293(17) 0.0266(18) 0.0259(17) 0.0006(15) 0.0076(14) -0.0015(14)
C20 0.0330(19) 0.035(2) 0.0283(19) -0.0107(16) 0.0096(15) -0.0042(16)
C21 0.0244(17) 0.0234(19) 0.044(2) -0.0116(16) 0.0088(16) 0.0005(14)
C22 0.0249(16) 0.0192(17) 0.040(2) -0.0021(15) 0.0045(15) 0.0026(13)
C23 0.0227(16) 0.0243(18) 0.0252(17) -0.0002(14) 0.0023(13) 0.0016(13)
C24 0.0132(13) 0.0188(16) 0.0212(16) -0.0017(13) 0.0029(12) 0.0004(11)
C25 0.0143(14) 0.0266(17) 0.0243(16) 0.0033(14) 0.0050(12) 0.0006(12)
C26 0.0228(17) 0.036(2) 0.0283(18) 0.0107(16) -0.0021(14) -0.0041(14)
C27 0.0221(17) 0.033(2) 0.047(2) -0.0099(18) 0.0040(16) -0.0044(15)
C28 0.0220(16) 0.041(2) 0.0271(18) 0.0016(16) 0.0068(14) -0.0074(15)
C29 0.0187(15) 0.0271(19) 0.0230(16) 0.0086(14) 0.0026(13) 0.0037(13)
C30 0.038(2) 0.024(2) 0.046(2) 0.0093(17) -0.0038(18) 0.0031(15)
C31 0.0285(18) 0.053(3) 0.0239(18) 0.0087(18) -0.0001(15) 0.0075(17)
C32 0.0198(16) 0.042(2) 0.0315(19) 0.0106(17) 0.0020(14) 0.0032(15)
C33 0.0380(19) 0.0257(19) 0.0204(16) -0.0023(14) 0.0101(15) 0.0002(15)
N1 0.0142(11) 0.0176(13) 0.0141(12) -0.0004(10) 0.0033(10) -0.0006(9)
N2 0.0166(12) 0.0198(13) 0.0194(13) -0.0006(11) 0.0042(10) 0.0011(10)
O1 0.0200(10) 0.0194(11) 0.0185(11) -0.0024(9) 0.0067(9) -0.0032(8)
O2 0.0208(10) 0.0182(11) 0.0194(11) 0.0003(9) 0.0078(9) 0.0002(8)
P1 0.0152(3) 0.0189(4) 0.0161(4) -0.0024(3) 0.0032(3) 0.0000(3)
P2 0.0160(3) 0.0190(4) 0.0175(4) 0.0026(3) 0.0037(3) 0.0004(3)
Ir1 0.01667(8) 0.01883(8) 0.01526(8) 0.00001(5) 0.00433(5) 0.00013(5)

loop_
_atom_type_symbol
_atom_type_description
_atom_type_scat_dispersion_real
_atom_type_scat_dispersion_imag
_atom_type_scat_source
C C 0.0181 0.0091 'International Tables Vol C Tables 4.2.6.8 and 6.1.1.4'
H H 0.0000 0.0000 'International Tables Vol C Tables 4.2.6.8 and 6.1.1.4'
N N 0.0311 0.0180 'International Tables Vol C Tables 4.2.6.8 and 6.1.1.4'
O O 0.0492 0.0322 'International Tables Vol C Tables 4.2.6.8 and 6.1.1.4'
P P 0.2955 0.4335 'International Tables Vol C Tables 4.2.6.8 and 6.1.1.4'
Ir Ir -4.7710 6.5667 'International Tables Vol C Tables 4.2.6.8 and 6.1.1.4'

loop_
_geom_angle_atom_site_label_1
_geom_angle_atom_site_label_2
_geom_angle_atom_site_label_3
_geom_angle
C4 C1 C3 110.2(3)
C4 C1 C2 109.2(3)
C3 C1 C2 108.2(3)
C4 C1 P1 115.5(2)
C3 C1 P1 108.9(2)
C2 C1 P1 104.6(2)
C1 C2 H2A 109.5
C1 C2 H2B 109.5
H2A C2 H2B 109.5
C1 C2 H2C 109.5
H2A C2 H2C 109.5
H2B C2 H2C 109.5
C1 C3 H3A 109.5
C1 C3 H3B 109.5
H3A C3 H3B 109.5
C1 C3 H3C 109.5
H3A C3 H3C 109.5
H3B C3 H3C 109.5
C1 C4 H4A 109.5
C1 C4 H4B 109.5
H4A C4 H4B 109.5
C1 C4 H4C 109.5
H4A C4 H4C 109.5
H4B C4 H4C 109.5
C7 C5 C8 110.7(3)
C7 C5 C6 109.4(3)
C8 C5 C6 108.1(3)
C7 C5 P1 108.7(2)
C8 C5 P1 115.3(2)
C6 C5 P1 104.3(2)
C5 C6 H6A 109.5
C5 C6 H6B 109.5
H6A C6 H6B 109.5
C5 C6 H6C 109.5
H6A C6 H6C 109.5
H6B C6 H6C 109.5
C5 C7 H7A 109.5
C5 C7 H7B 109.5
H7A C7 H7B 109.5
C5 C7 H7C 109.5
H7A C7 H7C 109.5
H7B C7 H7C 109.5
C5 C8 H8A 109.5
C5 C8 H8B 109.5
H8A C8 H8B 109.5
C5 C8 H8C 109.5
H8A C8 H8C 109.5
H8B C8 H8C 109.5
O1 C9 N1 117.4(3)
O1 C9 C10 120.7(3)
N1 C9 C10 121.9(3)
N2 C10 C9 119.6(3)
N2 C10 C11 116.8(3)
C9 C10 C11 123.4(3)
C12 C11 C16 119.5(3)
C12 C11 C10 122.9(3)
C16 C11 C10 117.6(3)
C13 C12 C11 119.9(3)
C13 C12 H12 120.1
C11 C12 H12 120.1
C12 C13 C14 120.7(3)
C12 C13 H13 119.7
C14 C13 H13 119.7
C13 C14 C15 119.9(3)
C13 C14 H14 120.1
C15 C14 H14 120.1
C16 C15 C14 119.6(3)
C16 C15 H15 120.2
C14 C15 H15 120.2
C15 C16 C11 120.5(3)
C15 C16 H16 119.8
C11 C16 H16 119.8
N2 C17 C24 119.6(3)
N2 C17 C18 115.7(3)
C24 C17 C18 124.7(3)
C19 C18 C23 118.4(3)
C19 C18 C17 118.6(3)
C23 C18 C17 122.8(3)
C20 C19 C18 121.0(4)
C20 C19 H19 119.5
C18 C19 H19 119.5
C19 C20 C21 120.4(3)
C19 C20 H20 119.8
C21 C20 H20 119.8
C20 C21 C22 119.6(3)
C20 C21 H21 120.2
C22 C21 H21 120.2
C23 C22 C21 120.3(3)
C23 C22 H22 119.9
C21 C22 H22 119.9
C22 C23 C18 120.3(3)
C22 C23 H23 119.9
C18 C23 H23 119.9
O2 C24 N1 116.8(3)
O2 C24 C17 121.3(3)
N1 C24 C17 121.8(3)
C28 C25 C27 111.5(3)
C28 C25 C26 108.9(3)
C27 C25 C26 108.4(3)
C28 C25 P2 107.6(2)
C27 C25 P2 115.6(2)
C26 C25 P2 104.5(2)
C25 C26 H26A 109.5
C25 C26 H26B 109.5
H26A C26 H26B 109.5
C25 C26 H26C 109.5
H26A C26 H26C 109.5
H26B C26 H26C 109.5
C25 C27 H27A 109.5
C25 C27 H27B 109.5
H27A C27 H27B 109.5
C25 C27 H27C 109.5
H27A C27 H27C 109.5
H27B C27 H27C 109.5
C25 C28 H28A 109.5
C25 C28 H28B 109.5
H28A C28 H28B 109.5
C25 C28 H28C 109.5
H28A C28 H28C 109.5
H28B C28 H28C 109.5
C30 C29 C32 109.4(3)
C30 C29 C31 110.3(3)
C32 C29 C31 107.9(3)
C30 C29 P2 116.0(2)
C32 C29 P2 105.1(2)
C31 C29 P2 107.9(2)
C29 C30 H30A 109.5
C29 C30 H30B 109.5
H30A C30 H30B 109.5
C29 C30 H30C 109.5
H30A C30 H30C 109.5
H30B C30 H30C 109.5
C29 C31 H31A 109.5
C29 C31 H31B 109.5
H31A C31 H31B 109.5
C29 C31 H31C 109.5
H31A C31 H31C 109.5
H31B C31 H31C 109.5
C29 C32 H32A 109.5
C29 C32 H32B 109.5
H32A C32 H32B 109.5
C29 C32 H32C 109.5
H32A C32 H32C 109.5
H32B C32 H32C 109.5
Ir1 C33 H33A 109.5
Ir1 C33 H33B 109.5
H33A C33 H33B 109.5
Ir1 C33 H33C 109.5
H33A C33 H33C 109.5
H33B C33 H33C 109.5
C24 N1 C9 116.6(3)
C24 N1 Ir1 122.0(2)
C9 N1 Ir1 121.3(2)
C17 N2 C10 120.2(3)
C9 O1 P1 117.6(2)
C24 O2 P2 117.7(2)
O1 P1 C1 98.08(13)
O1 P1 C5 98.52(13)
C1 P1 C5 112.21(15)
O1 P1 Ir1 102.31(8)
C1 P1 Ir1 120.52(11)
C5 P1 Ir1 118.89(11)
O2 P2 C25 98.18(13)
O2 P2 C29 98.65(13)
C25 P2 C29 112.79(15)
O2 P2 Ir1 102.48(8)
C25 P2 Ir1 120.13(11)
C29 P2 Ir1 118.50(11)
N1 Ir1 C33 176.93(12)
N1 Ir1 P2 80.91(7)
C33 Ir1 P2 99.06(10)
N1 Ir1 P1 81.06(7)
C33 Ir1 P1 99.04(10)
P2 Ir1 P1 161.88(3)

loop_
_geom_bond_atom_site_label_1
_geom_bond_atom_site_label_2
_geom_bond_distance
C1 C4 1.525(5)
C1 C3 1.537(4)
C1 C2 1.541(4)
C1 P1 1.864(3)
C2 H2A 0.9800
C2 H2B 0.9800
C2 H2C 0.9800
C3 H3A 0.9800
C3 H3B 0.9800
C3 H3C 0.9800
C4 H4A 0.9800
C4 H4B 0.9800
C4 H4C 0.9800
C5 C7 1.529(5)
C5 C8 1.532(5)
C5 C6 1.538(5)
C5 P1 1.877(3)
C6 H6A 0.9800
C6 H6B 0.9800
C6 H6C 0.9800
C7 H7A 0.9800
C7 H7B 0.9800
C7 H7C 0.9800
C8 H8A 0.9800
C8 H8B 0.9800
C8 H8C 0.9800
C9 O1 1.349(4)
C9 N1 1.358(4)
C9 C10 1.394(4)
C10 N2 1.340(4)
C10 C11 1.482(4)
C11 C12 1.388(4)
C11 C16 1.397(4)
C12 C13 1.386(5)
C12 H12 0.9500
C13 C14 1.386(5)
C13 H13 0.9500
C14 C15 1.390(5)
C14 H14 0.9500
C15 C16 1.389(5)
C15 H15 0.9500
C16 H16 0.9500
C17 N2 1.339(4)
C17 C24 1.399(4)
C17 C18 1.487(4)
C18 C19 1.399(5)
C18 C23 1.402(5)
C19 C20 1.373(5)
C19 H19 0.9500
C20 C21 1.382(5)
C20 H20 0.9500
C21 C22 1.393(5)
C21 H21 0.9500
C22 C23 1.382(5)
C22 H22 0.9500
C23 H23 0.9500
C24 O2 1.346(4)
C24 N1 1.358(4)
C25 C28 1.527(4)
C25 C27 1.533(5)
C25 C26 1.541(4)
C25 P2 1.867(3)
C26 H26A 0.9800
C26 H26B 0.9800
C26 H26C 0.9800
C27 H27A 0.9800
C27 H27B 0.9800
C27 H27C 0.9800
C28 H28A 0.9800
C28 H28B 0.9800
C28 H28C 0.9800
C29 C30 1.524(5)
C29 C32 1.532(4)
C29 C31 1.534(5)
C29 P2 1.871(3)
C30 H30A 0.9800
C30 H30B 0.9800
C30 H30C 0.9800
C31 H31A 0.9800
C31 H31B 0.9800
C31 H31C 0.9800
C32 H32A 0.9800
C32 H32B 0.9800
C32 H32C 0.9800
C33 Ir1 2.107(3)
C33 H33A 0.9800
C33 H33B 0.9800
C33 H33C 0.9800
N1 Ir1 2.030(3)
O1 P1 1.699(2)
O2 P2 1.704(2)
P1 Ir1 2.2391(8)
P2 Ir1 2.2302(8)

loop_
_geom_torsion_atom_site_label_1
_geom_torsion_atom_site_label_2
_geom_torsion_atom_site_label_3
_geom_torsion_atom_site_label_4
_geom_torsion
O1 C9 C10 N2 -176.4(2)
N1 C9 C10 N2 5.7(4)
O1 C9 C10 C11 6.9(4)
N1 C9 C10 C11 -171.1(3)
N2 C10 C11 C12 136.3(3)
C9 C10 C11 C12 -46.9(4)
N2 C10 C11 C16 -42.2(4)
C9 C10 C11 C16 134.6(3)
C16 C11 C12 C13 1.1(5)
C10 C11 C12 C13 -177.4(3)
C11 C12 C13 C14 -1.5(5)
C12 C13 C14 C15 0.3(5)
C13 C14 C15 C16 1.3(5)
C14 C15 C16 C11 -1.8(5)
C12 C11 C16 C15 0.6(5)
C10 C11 C16 C15 179.1(3)
N2 C17 C18 C19 23.7(4)
C24 C17 C18 C19 -155.9(3)
N2 C17 C18 C23 -151.6(3)
C24 C17 C18 C23 28.8(5)
C23 C18 C19 C20 -0.2(5)
C17 C18 C19 C20 -175.7(3)
C18 C19 C20 C21 1.1(5)
C19 C20 C21 C22 -1.2(5)
C20 C21 C22 C23 0.4(5)
C21 C22 C23 C18 0.5(5)
C19 C18 C23 C22 -0.6(5)
C17 C18 C23 C22 174.7(3)
N2 C17 C24 O2 -173.7(3)
C18 C17 C24 O2 5.9(5)
N2 C17 C24 N1 4.6(4)
C18 C17 C24 N1 -175.7(3)
O2 C24 N1 C9 178.4(2)
C17 C24 N1 C9 0.0(4)
O2 C24 N1 Ir1 2.6(4)
C17 C24 N1 Ir1 -175.8(2)
O1 C9 N1 C24 176.9(2)
C10 C9 N1 C24 -5.0(4)
O1 C9 N1 Ir1 -7.2(3)
C10 C9 N1 Ir1 170.8(2)
C24 C17 N2 C10 -4.1(4)
C18 C17 N2 C10 176.3(2)
C9 C10 N2 C17 -0.9(4)
C11 C10 N2 C17 176.1(3)
N1 C9 O1 P1 5.6(3)
C10 C9 O1 P1 -172.4(2)
N1 C24 O2 P2 -2.1(3)
C17 C24 O2 P2 176.3(2)
C9 O1 P1 C1 121.9(2)
C9 O1 P1 C5 -124.0(2)
C9 O1 P1 Ir1 -1.9(2)
C4 C1 P1 O1 60.7(3)
C3 C1 P1 O1 -174.8(2)
C2 C1 P1 O1 -59.3(2)
C4 C1 P1 C5 -42.0(3)
C3 C1 P1 C5 82.5(3)
C2 C1 P1 C5 -162.0(2)
C4 C1 P1 Ir1 170.2(2)
C3 C1 P1 Ir1 -65.3(2)
C2 C1 P1 Ir1 50.2(2)
C7 C5 P1 O1 -162.5(3)
C8 C5 P1 O1 -37.5(3)
C6 C5 P1 O1 80.9(3)
C7 C5 P1 C1 -60.1(3)
C8 C5 P1 C1 64.9(3)
C6 C5 P1 C1 -176.7(2)
C7 C5 P1 Ir1 88.3(3)
C8 C5 P1 Ir1 -146.7(2)
C6 C5 P1 Ir1 -28.3(3)
C24 O2 P2 C25 -122.7(2)
C24 O2 P2 C29 122.7(2)
C24 O2 P2 Ir1 0.8(2)
C28 C25 P2 O2 -170.4(2)
C27 C25 P2 O2 -45.1(3)
C26 C25 P2 O2 73.9(2)
C28 C25 P2 C29 -67.4(3)
C27 C25 P2 C29 57.9(3)
C26 C25 P2 C29 176.9(2)
C28 C25 P2 Ir1 80.0(2)
C27 C25 P2 Ir1 -154.7(2)
C26 C25 P2 Ir1 -35.7(3)
C30 C29 P2 O2 64.1(3)
C32 C29 P2 O2 -56.7(3)
C31 C29 P2 O2 -171.6(2)
C30 C29 P2 C25 -38.6(3)
C32 C29 P2 C25 -159.4(2)
C31 C29 P2 C25 85.7(3)
C30 C29 P2 Ir1 173.5(2)
C32 C29 P2 Ir1 52.6(3)
C31 C29 P2 Ir1 -62.3(3)
C24 N1 Ir1 C33 88(2)
C9 N1 Ir1 C33 -87(2)
C24 N1 Ir1 P2 -1.6(2)
C9 N1 Ir1 P2 -177.2(2)
C24 N1 Ir1 P1 -179.8(2)
C9 N1 Ir1 P1 4.6(2)
O2 P2 Ir1 N1 0.35(10)
C25 P2 Ir1 N1 107.62(14)
C29 P2 Ir1 N1 -106.82(14)
O2 P2 Ir1 C33 -176.54(13)
C25 P2 Ir1 C33 -69.28(16)
C29 P2 Ir1 C33 76.28(16)
O2 P2 Ir1 P1 6.13(13)
C25 P2 Ir1 P1 113.40(14)
C29 P2 Ir1 P1 -101.04(15)
O1 P1 Ir1 N1 -1.24(10)
C1 P1 Ir1 N1 -108.44(14)
C5 P1 Ir1 N1 105.83(14)
O1 P1 Ir1 C33 175.66(13)
C1 P1 Ir1 C33 68.46(16)
C5 P1 Ir1 C33 -77.27(16)
O1 P1 Ir1 P2 -7.02(13)
C1 P1 Ir1 P2 -114.21(14)
C5 P1 Ir1 P2 100.05(15)
